data_4306439
loop_
_publ_author_name
'Carsten Knapp'
'Paul G. Watson'
'Enno Lork'
'Daniel H. Friese'
'R\"udiger Mews'
'Andreas Decken'

_publ_contact_author_address
;
Institut f\"ur Anorganische und Analytische Chemie
Albert-Ludwigs Universit\"at Freiburg
Albertstr. 21
79104 Freiburg i. Br.
Germany
;
_publ_contact_author_email carsten.knapp@ac.uni-freiburg.de
_publ_contact_author_fax +49-761-203-6150
_publ_contact_author_name 'Carsten Knapp'
_publ_contact_author_phone +49-761-203-6001
_publ_section_title
;
Trithiatetrazocine Cations, [RCN4S3]+; Planar Sulfur-Nitrogen 10\p
Aromatics
;
_journal_name_full 'Inorganic Chemistry'
_journal_page_first 10618
_journal_page_last 10625
_journal_paper_doi 10.1021/ic801253f
_journal_volume 47
_journal_year 2008
_chemical_formula_moiety 'C7 H3 F2 N4 S3, As F6'
_chemical_formula_sum 'C7 H3 As F8 N4 S3'
_chemical_formula_weight 466.23
_chemical_name_systematic
;
 ?
;
_space_group_IT_number 2
_symmetry_cell_setting triclinic
_symmetry_space_group_name_Hall '-P 1'
_symmetry_space_group_name_H-M 'P -1'
_atom_sites_solution_hydrogens geom
_atom_sites_solution_primary direct
_atom_sites_solution_secondary difmap
_audit_creation_method SHELXL-97
_cell_angle_alpha 85.892(7)
_cell_angle_beta 83.377(9)
_cell_angle_gamma 66.603(9)
_cell_formula_units_Z 2
_cell_length_a 6.6569(8)
_cell_length_b 7.9782(7)
_cell_length_c 14.3271(10)
_cell_measurement_reflns_used 31
_cell_measurement_temperature 173(2)
_cell_measurement_theta_max 11.42
_cell_measurement_theta_min 1.435
_cell_volume 693.41(12)
_computing_cell_refinement 'Siemens XSCANS'
_computing_data_collection 'Siemens XSCANS'
_computing_data_reduction 'Siemens XSCANS'
_computing_molecular_graphics Diamond
_computing_publication_material 'SHELXL-97 (Sheldrick, 1997)'
_computing_structure_refinement 'SHELXL-97 (Sheldrick, 1997)'
_computing_structure_solution 'SHELXS-97 (Sheldrick, 1997)'
_diffrn_ambient_temperature 173(2)
_diffrn_measured_fraction_theta_full 1.000
_diffrn_measured_fraction_theta_max 1.000
_diffrn_measurement_device_type 'Siemens P4'
_diffrn_measurement_method '2\q/\w scans'
_diffrn_radiation_monochromator graphite
_diffrn_radiation_source 'normal-focus sealed tube'
_diffrn_radiation_type MoK\a
_diffrn_radiation_wavelength 0.71073
_diffrn_reflns_av_R_equivalents 0.0304
_diffrn_reflns_av_sigmaI/netI 0.0363
_diffrn_reflns_limit_h_max 8
_diffrn_reflns_limit_h_min -8
_diffrn_reflns_limit_k_max 9
_diffrn_reflns_limit_k_min -10
_diffrn_reflns_limit_l_max 18
_diffrn_reflns_limit_l_min -18
_diffrn_reflns_number 6418
_diffrn_reflns_theta_full 27.50
_diffrn_reflns_theta_max 27.50
_diffrn_reflns_theta_min 2.78
_diffrn_standards_decay_% 'random varaition +/-2.0'
_diffrn_standards_interval_count 197
_diffrn_standards_number 3
_exptl_absorpt_coefficient_mu 2.996
_exptl_absorpt_correction_T_max 0.3004
_exptl_absorpt_correction_T_min 0.2105
_exptl_absorpt_correction_type refdelf
_exptl_absorpt_process_details
;
N. Walker and D. Stuart, Acta Cryst., A39 (1983) 158-166
;
_exptl_crystal_colour yellow
_exptl_crystal_density_diffrn 2.233
_exptl_crystal_density_method 'not measured'
_exptl_crystal_description blocks
_exptl_crystal_F_000 452
_exptl_crystal_size_max 0.60
_exptl_crystal_size_mid 0.40
_exptl_crystal_size_min 0.40
_refine_diff_density_max 0.555
_refine_diff_density_min -0.536
_refine_diff_density_rms 0.068
_refine_ls_extinction_coef 0.0171(9)
_refine_ls_extinction_expression Fc^*^=kFc[1+0.001xFc^2^\l^3^/sin(2\q)]^-1/4^
_refine_ls_extinction_method SHELXL
_refine_ls_goodness_of_fit_ref 1.063
_refine_ls_hydrogen_treatment constr
_refine_ls_matrix_type full
_refine_ls_number_parameters 210
_refine_ls_number_reflns 3190
_refine_ls_number_restraints 0
_refine_ls_restrained_S_all 1.063
_refine_ls_R_factor_all 0.0281
_refine_ls_R_factor_gt 0.0255
_refine_ls_shift/su_max 0.012
_refine_ls_shift/su_mean 0.001
_refine_ls_structure_factor_coef Fsqd
_refine_ls_weighting_details 'calc w=1/[\s^2^(Fo^2^)+(0.0256P)^2^+0.4351P] where P=(Fo^2^+2Fc^2^)/3'
_refine_ls_weighting_scheme calc
_refine_ls_wR_factor_gt 0.0676
_refine_ls_wR_factor_ref 0.0690
_reflns_number_gt 2960
_reflns_number_total 3190
_reflns_threshold_expression >2sigma(I)
_cod_data_source_file ic801253f_si_002_2.cif
_cod_data_source_block 2c
_cod_depositor_comments
;
The following automatic conversions were performed:
'_symmetry_cell_setting' value 'Triclinic' changed to 'triclinic'
according to '/home/saulius/struct/CIF-dictionaries/cif_core.dic'
dictionary named 'cif_core.dic' version 2.4.1 from
2010-06-29.

'_exptl_absorpt_correction_type' value 'refdelF' changed to
'refdelf' according to
'/home/saulius/struct/CIF-dictionaries/cif_core.dic' dictionary named
'cif_core.dic' version 2.4.1 from 2010-06-29.

Automatic conversion script
Id: cif_fix_enum 1527 2010-12-29 10:47:43Z saulius 
;
_cod_original_cell_volume 693.41(11)
_cod_database_code 4306439

loop_
_symmetry_equiv_pos_as_xyz
'x, y, z'
'-x, -y, -z'

loop_
_atom_site_label
_atom_site_type_symbol
_atom_site_fract_x
_atom_site_fract_y
_atom_site_fract_z
_atom_site_U_iso_or_equiv
_atom_site_adp_type
_atom_site_occupancy
_atom_site_symmetry_multiplicity
_atom_site_calc_flag
_atom_site_refinement_flags
_atom_site_disorder_assembly
_atom_site_disorder_group
C1 C 0.2241(3) 0.2432(3) 0.69258(14) 0.0224(4) Uani 1 1 d . . .
N1 N 0.0408(3) 0.3209(3) 0.74809(12) 0.0262(4) Uani 1 1 d . . .
S1 S -0.05416(9) 0.36578(8) 0.85087(4) 0.02857(13) Uani 1 1 d . . .
N2 N 0.0911(3) 0.3266(3) 0.93400(12) 0.0282(4) Uani 1 1 d . . .
S2 S 0.32604(10) 0.24941(8) 0.96800(4) 0.03125(14) Uani 1 1 d . . .
N3 N 0.5275(3) 0.1547(3) 0.89439(13) 0.0290(4) Uani 1 1 d . . .
S3 S 0.59382(9) 0.10319(8) 0.78819(4) 0.02729(13) Uani 1 1 d . . .
N4 N 0.4293(3) 0.1585(3) 0.71382(12) 0.0248(4) Uani 1 1 d . . .
C2 C 0.1947(3) 0.2509(3) 0.59079(14) 0.0246(4) Uani 1 1 d . . .
C3 C 0.0285(4) 0.2148(3) 0.55786(15) 0.0294(5) Uani 1 1 d . . .
F1 F -0.1060(2) 0.1673(2) 0.62050(10) 0.0413(4) Uani 1 1 d . . .
C4 C 0.0003(4) 0.2214(3) 0.46328(16) 0.0358(5) Uani 1 1 d . . .
H4 H -0.1148 0.1952 0.4429 0.055(5) Uiso 1 1 calc R . .
C5 C 0.1435(5) 0.2669(4) 0.39912(16) 0.0381(6) Uani 1 1 d . . .
H5 H 0.1273 0.2706 0.3339 0.055(5) Uiso 1 1 calc R . .
C6 C 0.3095(5) 0.3069(4) 0.42808(17) 0.0414(6) Uani 1 1 d . . .
H6 H 0.4061 0.3399 0.3838 0.055(5) Uiso 1 1 calc R . .
C7 C 0.3316(4) 0.2979(3) 0.52295(16) 0.0341(5) Uani 1 1 d . . .
F2 F 0.4879(3) 0.3436(3) 0.55220(11) 0.0534(5) Uani 1 1 d . . .
As1 As 0.72802(3) 0.25686(3) 0.170479(13) 0.02099(8) Uani 1 1 d . . .
F3 F 0.6660(3) 0.3575(2) 0.06200(10) 0.0416(4) Uani 1 1 d . . .
F4 F 0.7944(3) 0.0463(2) 0.12524(12) 0.0523(4) Uani 1 1 d . . .
F5 F 0.7876(3) 0.1563(2) 0.27850(10) 0.0438(4) Uani 1 1 d . . .
F6 F 0.6576(3) 0.4679(2) 0.21574(12) 0.0546(5) Uani 1 1 d . . .
F7 F 0.9932(2) 0.2389(2) 0.14592(11) 0.0467(4) Uani 1 1 d . . .
F8 F 0.4616(2) 0.2758(2) 0.19561(11) 0.0442(4) Uani 1 1 d . . .

loop_
_atom_site_aniso_label
_atom_site_aniso_U_11
_atom_site_aniso_U_22
_atom_site_aniso_U_33
_atom_site_aniso_U_23
_atom_site_aniso_U_13
_atom_site_aniso_U_12
C1 0.0267(10) 0.0211(10) 0.0215(9) 0.0020(7) -0.0032(7) -0.0117(8)
N1 0.0278(9) 0.0274(9) 0.0232(8) -0.0002(7) -0.0029(7) -0.0106(8)
S1 0.0257(3) 0.0320(3) 0.0255(3) -0.0046(2) 0.0012(2) -0.0090(2)
N2 0.0379(10) 0.0256(9) 0.0227(8) -0.0023(7) 0.0001(7) -0.0146(8)
S2 0.0411(3) 0.0328(3) 0.0218(2) -0.0003(2) -0.0069(2) -0.0156(3)
N3 0.0341(10) 0.0282(10) 0.0283(9) 0.0043(7) -0.0093(8) -0.0152(8)
S3 0.0234(3) 0.0313(3) 0.0267(3) 0.0027(2) -0.00521(19) -0.0101(2)
N4 0.0270(9) 0.0245(9) 0.0240(8) 0.0023(7) -0.0043(7) -0.0111(7)
C2 0.0261(10) 0.0234(10) 0.0215(9) 0.0010(8) -0.0032(8) -0.0066(8)
C3 0.0306(11) 0.0311(12) 0.0261(10) 0.0011(9) -0.0042(8) -0.0114(9)
F1 0.0423(8) 0.0639(10) 0.0301(7) 0.0044(7) -0.0068(6) -0.0340(8)
C4 0.0430(14) 0.0363(13) 0.0272(11) -0.0012(9) -0.0118(10) -0.0123(11)
C5 0.0496(15) 0.0345(13) 0.0222(10) -0.0002(9) -0.0042(10) -0.0080(11)
C6 0.0439(14) 0.0473(16) 0.0266(11) 0.0073(10) 0.0043(10) -0.0145(12)
C7 0.0345(12) 0.0381(13) 0.0293(11) 0.0069(10) -0.0040(9) -0.0150(11)
F2 0.0499(10) 0.0859(14) 0.0416(8) 0.0218(8) -0.0094(7) -0.0472(10)
As1 0.02531(13) 0.01848(13) 0.02199(12) 0.00294(8) -0.00632(8) -0.01103(9)
F3 0.0488(9) 0.0517(10) 0.0321(7) 0.0183(7) -0.0166(6) -0.0277(8)
F4 0.0779(12) 0.0283(8) 0.0525(9) -0.0116(7) 0.0026(8) -0.0233(8)
F5 0.0511(9) 0.0546(10) 0.0299(7) 0.0164(7) -0.0148(6) -0.0251(8)
F6 0.0791(13) 0.0286(8) 0.0600(10) -0.0132(7) -0.0064(9) -0.0231(8)
F7 0.0299(7) 0.0639(11) 0.0487(9) 0.0177(8) -0.0095(6) -0.0226(7)
F8 0.0303(7) 0.0564(10) 0.0484(9) 0.0130(7) -0.0059(6) -0.0215(7)

loop_
_atom_type_symbol
_atom_type_description
_atom_type_scat_dispersion_real
_atom_type_scat_dispersion_imag
_atom_type_scat_source
C C 0.0033 0.0016 'International Tables Vol C Tables 4.2.6.8 and 6.1.1.4'
H H 0.0000 0.0000 'International Tables Vol C Tables 4.2.6.8 and 6.1.1.4'
N N 0.0061 0.0033 'International Tables Vol C Tables 4.2.6.8 and 6.1.1.4'
F F 0.0171 0.0103 'International Tables Vol C Tables 4.2.6.8 and 6.1.1.4'
S S 0.1246 0.1234 'International Tables Vol C Tables 4.2.6.8 and 6.1.1.4'
As As 0.0499 2.0058 'International Tables Vol C Tables 4.2.6.8 and 6.1.1.4'

loop_
_geom_angle_atom_site_label_1
_geom_angle_atom_site_label_2
_geom_angle_atom_site_label_3
_geom_angle
_geom_angle_site_symmetry_1
_geom_angle_site_symmetry_3
_geom_angle_publ_flag
N4 C1 N1 129.90(19) . . ?
N4 C1 C2 115.00(18) . . ?
N1 C1 C2 115.10(18) . . ?
C1 N1 S1 144.23(16) . . ?
N1 S1 N2 123.41(10) . . ?
S1 N2 S2 148.09(13) . . ?
N2 S2 N3 118.21(10) . . ?
S2 N3 S3 143.39(13) . . ?
N4 S3 N3 123.62(10) . . ?
C1 N4 S3 148.66(16) . . ?
C3 C2 C7 116.0(2) . . ?
C3 C2 C1 122.5(2) . . ?
C7 C2 C1 121.5(2) . . ?
F1 C3 C4 119.0(2) . . ?
F1 C3 C2 118.14(19) . . ?
C4 C3 C2 122.8(2) . . ?
C5 C4 C3 118.4(2) . . ?
C5 C4 H4 120.8 . . ?
C3 C4 H4 120.8 . . ?
C6 C5 C4 121.2(2) . . ?
C6 C5 H5 119.4 . . ?
C4 C5 H5 119.4 . . ?
C7 C6 C5 118.3(2) . . ?
C7 C6 H6 120.9 . . ?
C5 C6 H6 120.9 . . ?
F2 C7 C6 118.7(2) . . ?
F2 C7 C2 118.0(2) . . ?
C6 C7 C2 123.3(2) . . ?
F5 As1 F7 90.22(8) . . ?
F5 As1 F6 90.46(8) . . ?
F7 As1 F6 89.77(9) . . ?
F5 As1 F3 179.47(7) . . ?
F7 As1 F3 90.28(8) . . ?
F6 As1 F3 89.70(8) . . ?
F5 As1 F4 89.71(9) . . ?
F7 As1 F4 91.07(9) . . ?
F6 As1 F4 179.14(9) . . ?
F3 As1 F4 90.12(8) . . ?
F5 As1 F8 89.65(8) . . ?
F7 As1 F8 179.67(9) . . ?
F6 As1 F8 89.93(9) . . ?
F3 As1 F8 89.84(8) . . ?
F4 As1 F8 89.23(9) . . ?

loop_
_geom_bond_atom_site_label_1
_geom_bond_atom_site_label_2
_geom_bond_distance
_geom_bond_site_symmetry_2
_geom_bond_publ_flag
C1 N4 1.322(3) . ?
C1 N1 1.323(3) . ?
C1 C2 1.487(3) . ?
N1 S1 1.5419(18) . ?
S1 N2 1.5570(19) . ?
N2 S2 1.559(2) . ?
S2 N3 1.570(2) . ?
N3 S3 1.5716(19) . ?
S3 N4 1.5322(18) . ?
C2 C3 1.386(3) . ?
C2 C7 1.390(3) . ?
C3 F1 1.337(3) . ?
C3 C4 1.384(3) . ?
C4 C5 1.382(4) . ?
C4 H4 0.9500 . ?
C5 C6 1.379(4) . ?
C5 H5 0.9500 . ?
C6 C7 1.378(3) . ?
C6 H6 0.9500 . ?
C7 F2 1.347(3) . ?
As1 F5 1.7049(14) . ?
As1 F7 1.7101(15) . ?
As1 F6 1.7133(15) . ?
As1 F3 1.7137(13) . ?
As1 F4 1.7141(15) . ?
As1 F8 1.7167(15) . ?

loop_
_geom_torsion_atom_site_label_1
_geom_torsion_atom_site_label_2
_geom_torsion_atom_site_label_3
_geom_torsion_atom_site_label_4
_geom_torsion
_geom_torsion_site_symmetry_1
_geom_torsion_site_symmetry_2
_geom_torsion_site_symmetry_3
_geom_torsion_site_symmetry_4
_geom_torsion_publ_flag
N4 C1 N1 S1 1.4(5) . . . . ?
C2 C1 N1 S1 -179.2(2) . . . . ?
C1 N1 S1 N2 5.0(4) . . . . ?
N1 S1 N2 S2 -0.9(3) . . . . ?
S1 N2 S2 N3 -4.6(3) . . . . ?
N2 S2 N3 S3 1.1(3) . . . . ?
S2 N3 S3 N4 4.0(3) . . . . ?
N1 C1 N4 S3 -6.3(5) . . . . ?
C2 C1 N4 S3 174.3(3) . . . . ?
N3 S3 N4 C1 0.3(4) . . . . ?
N4 C1 C2 C3 135.5(2) . . . . ?
N1 C1 C2 C3 -43.9(3) . . . . ?
N4 C1 C2 C7 -45.5(3) . . . . ?
N1 C1 C2 C7 135.0(2) . . . . ?
C7 C2 C3 F1 179.3(2) . . . . ?
C1 C2 C3 F1 -1.7(3) . . . . ?
C7 C2 C3 C4 1.1(3) . . . . ?
C1 C2 C3 C4 -179.9(2) . . . . ?
F1 C3 C4 C5 -178.6(2) . . . . ?
C2 C3 C4 C5 -0.4(4) . . . . ?
C3 C4 C5 C6 -0.7(4) . . . . ?
C4 C5 C6 C7 1.0(4) . . . . ?
C5 C6 C7 F2 -177.5(2) . . . . ?
C5 C6 C7 C2 -0.2(4) . . . . ?
C3 C2 C7 F2 176.5(2) . . . . ?
C1 C2 C7 F2 -2.5(3) . . . . ?
C3 C2 C7 C6 -0.9(4) . . . . ?
C1 C2 C7 C6 -179.8(2) . . . . ?
